data_2100184
loop_
_publ_author_name
'Tonci Balic-Zunic'
'Konstantin Mariolacos'
'Emil Makovicky'

_publ_section_title
;
 Structure of a synthetic halogen sulfosalt, Cu~3~Bi~2~S~3~I~3~
;
_journal_issue 3
_journal_name_full 'Acta Crystallographica Section B'
_journal_page_first 239
_journal_page_last 245
_journal_paper_doi 10.1107/S0108768105008530
_journal_volume 61
_journal_year 2005
_chemical_formula_sum 'Bi2 Cu3.26 I2.62 S3.38'
_chemical_formula_weight 1065.97
_chemical_name_systematic ?
_space_group_IT_number 12
_symmetry_cell_setting monoclinic
_symmetry_space_group_name_Hall '-C 2y'
_symmetry_space_group_name_H-M 'C 1 2/m 1'
_atom_sites_solution_hydrogens geom
_atom_sites_solution_primary direct
_atom_sites_solution_secondary difmap
_audit_creation_method SHELXL-97
_cell_angle_alpha 90.00
_cell_angle_beta 110.572(4)
_cell_angle_gamma 90.00
_cell_formula_units_Z 4
_cell_length_a 28.056(6)
_cell_length_b 4.1048(9)
_cell_length_c 10.580(2)
_cell_measurement_reflns_used 1398
_cell_measurement_temperature 299(2)
_cell_measurement_theta_max 32.25
_cell_measurement_theta_min 5.95
_cell_volume 1140.7(4)
_computing_structure_refinement 'SHELXL-97 (Sheldrick, 1997)'
_computing_structure_solution 'SHELXS-97 (Sheldrick, 1990)'
_diffrn_ambient_temperature 299(2)
_diffrn_measured_fraction_theta_full 0.892
_diffrn_measured_fraction_theta_max 0.892
_diffrn_measurement_device_type 'SMART 1000CCD, P4'
_diffrn_measurement_method '\v and \o scans'
_diffrn_radiation_monochromator graphite
_diffrn_radiation_source 'fine-focus sealed tube'
_diffrn_radiation_type MoK\a
_diffrn_radiation_wavelength 0.71073
_diffrn_reflns_av_R_equivalents 0.0708
_diffrn_reflns_av_sigmaI/netI 0.0855
_diffrn_reflns_limit_h_max 43
_diffrn_reflns_limit_h_min -42
_diffrn_reflns_limit_k_max 6
_diffrn_reflns_limit_k_min -4
_diffrn_reflns_limit_l_max 15
_diffrn_reflns_limit_l_min -15
_diffrn_reflns_number 5437
_diffrn_reflns_theta_full 33.73
_diffrn_reflns_theta_max 33.73
_diffrn_reflns_theta_min 5.82
_exptl_absorpt_coefficient_mu 44.858
_exptl_absorpt_correction_T_max 0.521
_exptl_absorpt_correction_T_min 0.291
_exptl_absorpt_correction_type gaussian
_exptl_crystal_colour black
_exptl_crystal_density_diffrn 6.221
_exptl_crystal_density_method 'not measured'
_exptl_crystal_description needle
_exptl_crystal_F_000 1814
_exptl_crystal_size_max 1.0
_exptl_crystal_size_mid 0.04
_exptl_crystal_size_min 0.02
_refine_diff_density_max 3.940
_refine_diff_density_min -4.595
_refine_ls_extinction_coef 0.00022(6)
_refine_ls_extinction_expression Fc^*^=kFc[1+0.001xFc^2^\l^3^/sin(2\q)]^-1/4^
_refine_ls_extinction_method SHELXL
_refine_ls_goodness_of_fit_ref 0.892
_refine_ls_hydrogen_treatment mixed
_refine_ls_matrix_type full
_refine_ls_number_parameters 94
_refine_ls_number_reflns 2276
_refine_ls_number_restraints 1
_refine_ls_restrained_S_all 0.892
_refine_ls_R_factor_all 0.0813
_refine_ls_R_factor_gt 0.0485
_refine_ls_shift/su_max 0.001
_refine_ls_shift/su_mean 0.000
_refine_ls_structure_factor_coef Fsqd
_refine_ls_weighting_details 'calc w=1/[\s^2^(Fo^2^)+(0.0719P)^2^+0.0000P] where P=(Fo^2^+2Fc^2^)/3'
_refine_ls_weighting_scheme calc
_refine_ls_wR_factor_gt 0.1176
_refine_ls_wR_factor_ref 0.1291
_reflns_number_gt 1471
_reflns_number_total 2276
_reflns_threshold_expression >2sigma(I)
_cod_data_source_file lc5011.cif
_cod_data_source_block j94am
_cod_original_sg_symbol_H-M 'C 2/m'
_cod_database_code 2100184
_cod_database_fobs_code 2100184

loop_
_symmetry_equiv_pos_as_xyz
'x, y, z'
'-x, y, -z'
'x+1/2, y+1/2, z'
'-x+1/2, y+1/2, -z'
'-x, -y, -z'
'x, -y, z'
'-x+1/2, -y+1/2, -z'
'x+1/2, -y+1/2, z'

loop_
_atom_site_label
_atom_site_fract_x
_atom_site_fract_y
_atom_site_fract_z
_atom_site_U_iso_or_equiv
_atom_site_adp_type
_atom_site_calc_flag
_atom_site_refinement_flags
_atom_site_occupancy
_atom_site_disorder_assembly
_atom_site_disorder_group
_atom_site_type_symbol
Bi1 0.48704(2) 0.0000 0.78263(5) 0.01894(17) Uani d S 1 . . Bi
Bi2A 0.24529(13) 0.0000 0.1594(3) 0.0344(5) Uani d SP 0.674(7) . . Bi
Bi2B 0.26089(19) 0.0000 0.1927(5) 0.0344(5) Uani d SP 0.326(7) . . Bi
I1 0.07651(4) 0.0000 0.01201(10) 0.0212(2) Uani d S 1 . . I
I2 0.31470(4) 0.0000 0.65380(12) 0.0276(3) Uani d S 1 . . I
I3 0.17145(19) 0.0000 0.6766(7) 0.0201(7) Uani d SP 0.625(5) . . I
S4 0.1775(16) 0.0000 0.668(5) 0.0201(7) Uani d SP 0.38 . . S
Cu1A 0.05644(13) 0.0000 0.5831(3) 0.0354(10) Uani d SP 0.811(10) . . Cu
Cu1B 0.0921(6) 0.0000 0.6855(13) 0.0354(10) Uani d SP 0.19 . . Cu
Cu2 0.38565(11) 0.0000 0.1130(3) 0.0684(10) Uani d S 1 . . Cu
Cu3A 0.1472(3) 0.0000 0.4567(10) 0.0373(13) Uani d SP 0.368(8) . . Cu
Cu3B 0.1262(3) 0.0000 0.2962(10) 0.0373(13) Uani d SP 0.322(6) . . Cu
Cu3C 0.1403(3) 0.0000 0.3855(14) 0.0373(13) Uani d SP 0.319(7) . . Cu
Cu4 0.2177(6) 0.0000 0.5086(14) 0.043(6) Uani d SP 0.170(11) . . Cu
Cu5 0.0000 0.154(7) 0.5000 0.038(9) Uiso d SP 0.091(10) . . Cu
S1 0.44430(14) 0.0000 0.3231(4) 0.0183(7) Uani d S 1 . . S
S2 0.05913(14) 0.0000 0.3740(4) 0.0198(7) Uani d S 1 . . S
S3 0.30279(13) 0.0000 0.0110(4) 0.0196(7) Uani d S 1 . . S

loop_
_atom_site_aniso_label
_atom_site_aniso_U_11
_atom_site_aniso_U_22
_atom_site_aniso_U_33
_atom_site_aniso_U_12
_atom_site_aniso_U_13
_atom_site_aniso_U_23
Bi1 0.0244(3) 0.0142(3) 0.0206(3) 0.000 0.0108(2) 0.000
Bi2A 0.0329(12) 0.0420(5) 0.0337(11) 0.000 0.0185(9) 0.000
Bi2B 0.0329(12) 0.0420(5) 0.0337(11) 0.000 0.0185(9) 0.000
I1 0.0267(5) 0.0136(5) 0.0237(5) 0.000 0.0093(4) 0.000
I2 0.0337(5) 0.0163(5) 0.0366(6) 0.000 0.0170(5) 0.000
I3 0.0172(17) 0.0169(8) 0.0257(12) 0.000 0.0070(9) 0.000
S4 0.0172(17) 0.0169(8) 0.0257(12) 0.000 0.0070(9) 0.000
Cu1A 0.063(2) 0.0159(14) 0.0370(16) 0.000 0.0294(14) 0.000
Cu1B 0.063(2) 0.0159(14) 0.0370(16) 0.000 0.0294(14) 0.000
Cu2 0.0318(13) 0.099(3) 0.0574(18) 0.000 -0.0048(12) 0.000
Cu3A 0.033(2) 0.030(2) 0.055(3) 0.000 0.023(3) 0.000
Cu3B 0.033(2) 0.030(2) 0.055(3) 0.000 0.023(3) 0.000
Cu3C 0.033(2) 0.030(2) 0.055(3) 0.000 0.023(3) 0.000
Cu4 0.048(9) 0.033(10) 0.034(8) 0.000 -0.003(6) 0.000
S1 0.0201(15) 0.0134(17) 0.0236(16) 0.000 0.0104(13) 0.000
S2 0.0228(16) 0.0115(18) 0.0222(16) 0.000 0.0042(13) 0.000
S3 0.0179(15) 0.0189(19) 0.0227(16) 0.000 0.0082(13) 0.000

loop_
_atom_type_symbol
_atom_type_description
_atom_type_scat_dispersion_real
_atom_type_scat_dispersion_imag
_atom_type_scat_source
S S 0.1246 0.1234 'International Tables Vol C Tables 4.2.6.8 and 6.1.1.4'
Cu Cu 0.3201 1.2651 'International Tables Vol C Tables 4.2.6.8 and 6.1.1.4'
I I -0.4742 1.8119 'International Tables Vol C Tables 4.2.6.8 and 6.1.1.4'
Bi Bi -4.1077 10.2566 'International Tables Vol C Tables 4.2.6.8 and 6.1.1.4'

loop_
_geom_angle_atom_site_label_1
_geom_angle_atom_site_label_2
_geom_angle_atom_site_label_3
_geom_angle_site_symmetry_1
_geom_angle_site_symmetry_3
_geom_angle
S1 Bi1 S2 5_656 7_546 90.24(10)
S1 Bi1 S2 5_656 7_556 90.24(10)
S2 Bi1 S2 7_546 7_556 100.48(12)
S1 Bi1 Cu2 5_656 5_656 42.28(10)
S2 Bi1 Cu2 7_546 5_656 115.68(8)
S2 Bi1 Cu2 7_556 5_656 115.68(8)
S3 Bi2A S3 . 7_545 82.56(11)
S3 Bi2A S3 . 7 82.56(11)
S3 Bi2A S3 7_545 7 96.47(16)
S3 Bi2A S4 . 7_556 84.3(6)
S3 Bi2A S4 7_545 7_556 165.3(6)
S3 Bi2A S4 7 7_556 88.4(7)
S3 Bi2A S4 . 7_546 84.3(6)
S3 Bi2A S4 7_545 7_546 88.4(7)
S3 Bi2A S4 7 7_546 165.3(6)
S4 Bi2A S4 7_556 7_546 83.8(12)
S3 Bi2A I3 . 7_556 80.54(11)
S3 Bi2A I3 7_545 7_556 161.64(12)
S3 Bi2A I3 7 7_556 88.43(11)
S4 Bi2A I3 7_556 7_556 3.8(7)
S4 Bi2A I3 7_546 7_556 82.9(5)
S3 Bi2A I3 . 7_546 80.53(11)
S3 Bi2A I3 7_545 7_546 88.43(11)
S3 Bi2A I3 7 7_546 161.64(12)
S4 Bi2A I3 7_556 7_546 82.9(5)
S4 Bi2A I3 7_546 7_546 3.8(7)
I3 Bi2A I3 7_556 7_546 81.77(18)
S3 Bi2B S4 . 7_556 91.9(8)
S3 Bi2B S4 . 7_546 91.9(8)
S4 Bi2B S4 7_556 7_546 96.5(16)
S3 Bi2B I3 . 7_556 87.75(15)
S4 Bi2B I3 7_556 7_556 4.3(7)
S4 Bi2B I3 7_546 7_556 95.3(7)
S3 Bi2B I3 . 7_546 87.75(15)
S4 Bi2B I3 7_556 7_546 95.3(7)
S4 Bi2B I3 7_546 7_546 4.3(7)
I3 Bi2B I3 7_556 7_546 93.9(2)
S3 Bi2B S3 . 7_545 77.37(15)
S4 Bi2B S3 7_556 7_545 168.3(8)
S4 Bi2B S3 7_546 7_545 88.7(8)
I3 Bi2B S3 7_556 7_545 164.7(2)
I3 Bi2B S3 7_546 7_545 89.02(12)
S3 Bi2B S3 . 7 77.37(15)
S4 Bi2B S3 7_556 7 88.7(8)
S4 Bi2B S3 7_546 7 168.3(8)
I3 Bi2B S3 7_556 7 89.02(12)
I3 Bi2B S3 7_546 7 164.7(2)
S3 Bi2B S3 7_545 7 84.37(16)
Cu3B I1 Cu2 . 7_545 111.65(11)
Cu3B I1 Cu2 . 7 111.65(11)
Cu2 I1 Cu2 7_545 7 92.47(11)
Cu3C I2 Cu3C 7_556 7_546 109.1(3)
Cu3C I2 Cu3B 7_556 7_556 20.0(3)
Cu3C I2 Cu3B 7_546 7_556 111.0(2)
Cu3C I2 Cu3B 7_556 7_546 111.0(2)
Cu3C I2 Cu3B 7_546 7_546 20.0(3)
Cu3B I2 Cu3B 7_556 7_546 105.7(3)
Cu3C I2 Cu4 7_556 . 112.5(3)
Cu3C I2 Cu4 7_546 . 112.5(3)
Cu3B I2 Cu4 7_556 . 125.71(17)
Cu3B I2 Cu4 7_546 . 125.71(17)
Cu3C I2 Cu4 7_556 7_546 127.4(4)
Cu3C I2 Cu4 7_546 7_546 48.2(4)
Cu3B I2 Cu4 7_556 7_546 143.9(4)
Cu3B I2 Cu4 7_546 7_546 64.0(3)
Cu4 I2 Cu4 . 7_546 64.3(4)
Cu3C I2 Cu4 7_556 7_556 48.2(4)
Cu3C I2 Cu4 7_546 7_556 127.4(4)
Cu3B I2 Cu4 7_556 7_556 64.0(3)
Cu3B I2 Cu4 7_546 7_556 143.9(4)
Cu4 I2 Cu4 . 7_556 64.3(4)
Cu4 I2 Cu4 7_546 7_556 102.8(5)
Cu3C I2 Cu3A 7_556 7_546 104.2(2)
Cu3C I2 Cu3A 7_546 7_546 14.6(2)
Cu3B I2 Cu3A 7_556 7_546 111.28(18)
Cu3B I2 Cu3A 7_546 7_546 34.5(3)
Cu4 I2 Cu3A . 7_546 103.3(3)
Cu4 I2 Cu3A 7_546 7_546 40.3(4)
Cu4 I2 Cu3A 7_556 7_546 113.7(4)
Cu3C I2 Cu3A 7_556 7_556 14.6(2)
Cu3C I2 Cu3A 7_546 7_556 104.2(2)
Cu3B I2 Cu3A 7_556 7_556 34.5(3)
Cu3B I2 Cu3A 7_546 7_556 111.28(18)
Cu4 I2 Cu3A . 7_556 103.3(3)
Cu4 I2 Cu3A 7_546 7_556 113.7(4)
Cu4 I2 Cu3A 7_556 7_556 40.3(4)
Cu3A I2 Cu3A 7_546 7_556 96.2(3)
Cu3A I3 Cu1B . . 95.8(4)
Cu3A I3 Cu4 . . 45.5(4)
Cu1B I3 Cu4 . . 141.3(5)
Cu3A I3 Bi2B . 7_556 115.38(17)
Cu1B I3 Bi2B . 7_556 119.0(2)
Cu4 I3 Bi2B . 7_556 85.5(3)
Cu3A I3 Bi2B . 7_546 115.38(17)
Cu1B I3 Bi2B . 7_546 119.0(2)
Cu4 I3 Bi2B . 7_546 85.5(3)
Bi2B I3 Bi2B 7_556 7_546 93.9(2)
Cu3A I3 Cu3C . . 0.5(3)
Cu1B I3 Cu3C . . 96.4(4)
Cu4 I3 Cu3C . . 45.0(4)
Bi2B I3 Cu3C 7_556 . 115.08(16)
Bi2B I3 Cu3C 7_546 . 115.08(16)
Cu3A I3 Cu1A . . 75.8(3)
Cu1B I3 Cu1A . . 20.1(3)
Cu4 I3 Cu1A . . 121.3(4)
Bi2B I3 Cu1A 7_556 . 128.33(10)
Bi2B I3 Cu1A 7_546 . 128.33(10)
Cu3C I3 Cu1A . . 76.3(2)
Cu3A I3 Bi2A . 7_556 118.85(15)
Cu1B I3 Bi2A . 7_556 122.0(2)
Cu4 I3 Bi2A . 7_556 85.6(3)
Bi2B I3 Bi2A 7_556 7_556 6.10(6)
Bi2B I3 Bi2A 7_546 7_556 87.9(2)
Cu3C I3 Bi2A . 7_556 118.51(14)
Cu1A I3 Bi2A . 7_556 133.07(8)
Cu3A I3 Bi2A . 7_546 118.85(15)
Cu1B I3 Bi2A . 7_546 122.0(2)
Cu4 I3 Bi2A . 7_546 85.6(3)
Bi2B I3 Bi2A 7_556 7_546 87.9(2)
Bi2B I3 Bi2A 7_546 7_546 6.10(6)
Cu3C I3 Bi2A . 7_546 118.51(14)
Cu1A I3 Bi2A . 7_546 133.07(8)
Bi2A I3 Bi2A 7_556 7_546 81.77(18)
Cu3A S4 Cu4 . . 49.1(10)
Cu3A S4 Cu1B . . 92.2(18)
Cu4 S4 Cu1B . . 141(2)
Cu3A S4 Bi2B . 7_556 120.9(10)
Cu4 S4 Bi2B . 7_556 90.8(9)
Cu1B S4 Bi2B . 7_556 113.9(10)
Cu3A S4 Bi2B . 7_546 120.9(10)
Cu4 S4 Bi2B . 7_546 90.8(9)
Cu1B S4 Bi2B . 7_546 113.9(10)
Bi2B S4 Bi2B 7_556 7_546 96.5(16)
Cu3A S4 Bi2A . 7_556 124.7(9)
Cu4 S4 Bi2A . 7_556 90.6(10)
Cu1B S4 Bi2A . 7_556 117.2(11)
Bi2B S4 Bi2A 7_556 7_556 6.34(16)
Bi2B S4 Bi2A 7_546 7_556 90.1(14)
Cu3A S4 Bi2A . 7_546 124.7(9)
Cu4 S4 Bi2A . 7_546 90.6(10)
Cu1B S4 Bi2A . 7_546 117.2(11)
Bi2B S4 Bi2A 7_556 7_546 90.1(14)
Bi2B S4 Bi2A 7_546 7_546 6.34(16)
Bi2A S4 Bi2A 7_556 7_546 83.8(12)
Cu1B Cu1A Cu5 . 5_556 146.3(8)
Cu1B Cu1A Cu5 . . 146.3(8)
Cu5 Cu1A Cu5 5_556 . 45.2(19)
Cu1B Cu1A S2 . . 126.2(6)
Cu5 Cu1A S2 5_556 . 80.34(15)
Cu5 Cu1A S2 . . 80.34(15)
Cu1B Cu1A S1 . 7_556 74.7(2)
Cu5 Cu1A S1 5_556 7_556 115.1(9)
Cu5 Cu1A S1 . 7_556 74.5(9)
S2 Cu1A S1 . 7_556 115.99(10)
Cu1B Cu1A S1 . 7_546 74.7(2)
Cu5 Cu1A S1 5_556 7_546 74.5(9)
Cu5 Cu1A S1 . 7_546 115.1(9)
S2 Cu1A S1 . 7_546 115.99(10)
S1 Cu1A S1 7_556 7_546 128.0(2)
Cu1B Cu1A I3 . . 40.7(6)
Cu5 Cu1A I3 5_556 . 153.1(8)
Cu5 Cu1A I3 . . 153.1(8)
S2 Cu1A I3 . . 85.46(17)
S1 Cu1A I3 7_556 . 91.69(14)
S1 Cu1A I3 7_546 . 91.69(14)
Cu1B Cu1A Cu1A . 5_556 154.3(6)
Cu5 Cu1A Cu1A 5_556 5_556 22.6(10)
Cu5 Cu1A Cu1A . 5_556 22.6(10)
S2 Cu1A Cu1A . 5_556 79.53(15)
S1 Cu1A Cu1A 7_556 5_556 94.86(13)
S1 Cu1A Cu1A 7_546 5_556 94.86(13)
I3 Cu1A Cu1A . 5_556 164.99(18)
Cu1A Cu1B I3 . . 119.2(8)
Cu1A Cu1B S1 . 7_546 75.0(4)
I3 Cu1B S1 . 7_546 115.6(3)
Cu1A Cu1B S1 . 7_556 75.0(4)
I3 Cu1B S1 . 7_556 115.6(3)
S1 Cu1B S1 7_546 7_556 128.3(7)
Cu1A Cu1B S4 . . 117.5(14)
I3 Cu1B S4 . . 1.7(13)
S1 Cu1B S4 7_546 . 115.5(3)
S1 Cu1B S4 7_556 . 115.5(3)
Cu1A Cu1B Cu5 . 5_556 19.6(5)
I3 Cu1B Cu5 . 5_556 132.2(5)
S1 Cu1B Cu5 7_546 5_556 57.5(6)
S1 Cu1B Cu5 7_556 5_556 83.2(7)
S4 Cu1B Cu5 . 5_556 130.5(12)
Cu1A Cu1B Cu5 . . 19.6(5)
I3 Cu1B Cu5 . . 132.2(5)
S1 Cu1B Cu5 7_546 . 83.2(7)
S1 Cu1B Cu5 7_556 . 57.5(6)
S4 Cu1B Cu5 . . 130.5(12)
Cu5 Cu1B Cu5 5_556 . 26.9(12)
Cu1A Cu1B Cu2 . 7_556 124.9(5)
I3 Cu1B Cu2 . 7_556 94.1(4)
S1 Cu1B Cu2 7_546 7_556 130.7(5)
S1 Cu1B Cu2 7_556 7_556 50.37(16)
S4 Cu1B Cu2 . 7_556 95.2(9)
Cu5 Cu1B Cu2 5_556 7_556 127.4(6)
Cu5 Cu1B Cu2 . 7_556 105.9(6)
Cu1A Cu1B Cu2 . 7_546 124.9(5)
I3 Cu1B Cu2 . 7_546 94.1(4)
S1 Cu1B Cu2 7_546 7_546 50.37(16)
S1 Cu1B Cu2 7_556 7_546 130.7(5)
S4 Cu1B Cu2 . 7_546 95.2(9)
Cu5 Cu1B Cu2 5_556 7_546 105.9(6)
Cu5 Cu1B Cu2 . 7_546 127.4(6)
Cu2 Cu1B Cu2 7_556 7_546 91.5(4)
S3 Cu2 S1 . . 140.0(2)
S3 Cu2 I1 . 7_545 106.00(11)
S1 Cu2 I1 . 7_545 101.32(10)
S3 Cu2 I1 . 7 106.00(11)
S1 Cu2 I1 . 7 101.32(10)
I1 Cu2 I1 7_545 7 92.47(11)
S3 Cu2 Cu1B . 7_556 106.4(3)
S1 Cu2 Cu1B . 7_556 51.2(2)
I1 Cu2 Cu1B 7_545 7_556 147.6(3)
I1 Cu2 Cu1B 7 7_556 79.03(18)
S3 Cu2 Cu1B . 7_546 106.4(3)
S1 Cu2 Cu1B . 7_546 51.2(2)
I1 Cu2 Cu1B 7_545 7_546 79.03(18)
I1 Cu2 Cu1B 7 7_546 147.6(3)
Cu1B Cu2 Cu1B 7_556 7_546 91.5(4)
S3 Cu2 Bi1 . 5_656 170.52(18)
S1 Cu2 Bi1 . 5_656 49.44(10)
I1 Cu2 Bi1 7_545 5_656 67.89(7)
I1 Cu2 Bi1 7 5_656 67.89(7)
Cu1B Cu2 Bi1 7_556 5_656 80.0(3)
Cu1B Cu2 Bi1 7_546 5_656 80.0(3)
Cu3C Cu3A Cu3B . . 5.4(8)
Cu3C Cu3A Cu4 . . 100.4(11)
Cu3B Cu3A Cu4 . . 105.8(7)
Cu3C Cu3A S4 . . 172.6(15)
Cu3B Cu3A S4 . . 178.0(11)
Cu4 Cu3A S4 . . 72.2(11)
Cu3C Cu3A I3 . . 177.9(11)
Cu3B Cu3A I3 . . 176.7(5)
Cu4 Cu3A I3 . . 77.5(6)
S4 Cu3A I3 . . 5.4(10)
Cu3C Cu3A S2 . . 75.0(10)
Cu3B Cu3A S2 . . 69.5(4)
Cu4 Cu3A S2 . . 175.4(7)
S4 Cu3A S2 . . 112.5(10)
I3 Cu3A S2 . . 107.1(4)
Cu3C Cu3A I2 . 7_546 63.4(5)
Cu3B Cu3A I2 . 7_546 66.5(3)
Cu4 Cu3A I2 . 7_546 66.0(3)
S4 Cu3A I2 . 7_546 112.3(6)
I3 Cu3A I2 . 7_546 115.5(2)
S2 Cu3A I2 . 7_546 111.2(3)
Cu3C Cu3A I2 . 7_556 63.4(5)
Cu3B Cu3A I2 . 7_556 66.5(3)
Cu4 Cu3A I2 . 7_556 66.0(3)
S4 Cu3A I2 . 7_556 112.3(6)
I3 Cu3A I2 . 7_556 115.5(2)
S2 Cu3A I2 . 7_556 111.2(3)
I2 Cu3A I2 7_546 7_556 96.2(3)
Cu3C Cu3B Cu3A . . 4.3(6)
Cu3C Cu3B S2 . . 74.5(7)
Cu3A Cu3B S2 . . 70.2(4)
Cu3C Cu3B I2 . 7_556 76.5(4)
Cu3A Cu3B I2 . 7_556 79.0(3)
S2 Cu3B I2 . 7_556 118.3(2)
Cu3C Cu3B I2 . 7_546 76.5(4)
Cu3A Cu3B I2 . 7_546 79.0(3)
S2 Cu3B I2 . 7_546 118.3(2)
I2 Cu3B I2 7_556 7_546 105.7(3)
Cu3C Cu3B Cu4 . . 36.1(7)
Cu3A Cu3B Cu4 . . 40.5(5)
S2 Cu3B Cu4 . . 110.6(5)
I2 Cu3B Cu4 7_556 . 58.9(2)
I2 Cu3B Cu4 7_546 . 58.9(2)
Cu3C Cu3B I1 . . 177.3(8)
Cu3A Cu3B I1 . . 172.9(5)
S2 Cu3B I1 . . 102.7(3)
I2 Cu3B I1 7_556 . 105.0(2)
I2 Cu3B I1 7_546 . 105.0(2)
Cu4 Cu3B I1 . . 146.6(4)
Cu3A Cu3C Cu3B . . 170.2(15)
Cu3A Cu3C Cu4 . . 60.3(11)
Cu3B Cu3C Cu4 . . 129.5(9)
Cu3A Cu3C S2 . . 87.2(10)
Cu3B Cu3C S2 . . 83.0(7)
Cu4 Cu3C S2 . . 147.5(8)
Cu3A Cu3C I2 . 7_556 102.1(7)
Cu3B Cu3C I2 . 7_556 83.4(5)
Cu4 Cu3C I2 . 7_556 68.5(3)
S2 Cu3C I2 . 7_556 123.4(2)
Cu3A Cu3C I2 . 7_546 102.1(7)
Cu3B Cu3C I2 . 7_546 83.4(5)
Cu4 Cu3C I2 . 7_546 68.5(3)
S2 Cu3C I2 . 7_546 123.4(2)
I2 Cu3C I2 7_556 7_546 109.1(3)
Cu3A Cu3C I3 . . 1.6(8)
Cu3B Cu3C I3 . . 171.8(8)
Cu4 Cu3C I3 . . 58.7(6)
S2 Cu3C I3 . . 88.8(4)
I2 Cu3C I3 7_556 . 101.2(3)
I2 Cu3C I3 7_546 . 101.2(3)
Cu3A Cu4 Cu3C . . 19.3(3)
Cu3A Cu4 S4 . . 58.7(13)
Cu3C Cu4 S4 . . 78.0(14)
Cu3A Cu4 I3 . . 57.0(6)
Cu3C Cu4 I3 . . 76.3(6)
S4 Cu4 I3 . . 1.7(14)
Cu3A Cu4 I2 . . 162.7(8)
Cu3C Cu4 I2 . . 178.0(9)
S4 Cu4 I2 . . 104.0(13)
I3 Cu4 I2 . . 105.7(5)
Cu3A Cu4 I2 . 7_546 73.7(4)
Cu3C Cu4 I2 . 7_546 63.3(3)
S4 Cu4 I2 . 7_546 109.2(8)
I3 Cu4 I2 . 7_546 108.3(5)
I2 Cu4 I2 . 7_546 115.7(4)
Cu3A Cu4 I2 . 7_556 73.7(4)
Cu3C Cu4 I2 . 7_556 63.3(3)
S4 Cu4 I2 . 7_556 109.2(8)
I3 Cu4 I2 . 7_556 108.3(5)
I2 Cu4 I2 . 7_556 115.7(4)
I2 Cu4 I2 7_546 7_556 102.8(5)
Cu3A Cu4 Cu3B . . 33.7(4)
Cu3C Cu4 Cu3B . . 14.4(3)
S4 Cu4 Cu3B . . 92.4(13)
I3 Cu4 Cu3B . . 90.7(6)
I2 Cu4 Cu3B . . 163.6(7)
I2 Cu4 Cu3B 7_546 . 57.1(3)
I2 Cu4 Cu3B 7_556 . 57.1(3)
Cu3A Cu4 Cu4 . 7_556 129.1(5)
Cu3C Cu4 Cu4 . 7_556 120.9(6)
S4 Cu4 Cu4 . 7_556 122.5(9)
I3 Cu4 Cu4 . 7_556 123.3(6)
I2 Cu4 Cu4 . 7_556 58.1(5)
I2 Cu4 Cu4 7_546 7_556 128.1(9)
I2 Cu4 Cu4 7_556 7_556 57.7(3)
Cu3B Cu4 Cu4 . 7_556 112.8(6)
Cu3A Cu4 Cu4 . 7_546 129.1(5)
Cu3C Cu4 Cu4 . 7_546 120.9(6)
S4 Cu4 Cu4 . 7_546 122.5(9)
I3 Cu4 Cu4 . 7_546 123.3(6)
I2 Cu4 Cu4 . 7_546 58.1(5)
I2 Cu4 Cu4 7_546 7_546 57.7(3)
I2 Cu4 Cu4 7_556 7_546 128.1(9)
Cu3B Cu4 Cu4 . 7_546 112.8(6)
Cu4 Cu4 Cu4 7_556 7_546 94.9(10)
Cu5 Cu5 Cu1A 5_556 5_556 67.4(10)
Cu5 Cu5 Cu1A 5_556 . 67.4(9)
Cu1A Cu5 Cu1A 5_556 . 134.8(19)
Cu5 Cu5 S1 5_556 7_556 125.8(6)
Cu1A Cu5 S1 5_556 7_556 151.0(7)
Cu1A Cu5 S1 . 7_556 64.8(4)
Cu5 Cu5 S1 5_556 3_455 125.8(6)
Cu1A Cu5 S1 5_556 3_455 64.8(4)
Cu1A Cu5 S1 . 3_455 151.0(7)
S1 Cu5 S1 7_556 3_455 108.5(11)
Cu5 Cu5 S2 5_556 5_556 75.6(7)
Cu1A Cu5 S2 5_556 5_556 60.1(3)
Cu1A Cu5 S2 . 5_556 107.9(7)
S1 Cu5 S2 7_556 5_556 95.9(3)
S1 Cu5 S2 3_455 5_556 100.8(3)
Cu5 Cu5 S2 5_556 . 75.6(6)
Cu1A Cu5 S2 5_556 . 107.9(7)
Cu1A Cu5 S2 . . 60.1(3)
S1 Cu5 S2 7_556 . 100.8(3)
S1 Cu5 S2 3_455 . 95.9(3)
S2 Cu5 S2 5_556 . 151.3(13)
Cu5 Cu5 Cu1B 5_556 5_556 76.6(6)
Cu1A Cu5 Cu1B 5_556 5_556 14.1(3)
Cu1A Cu5 Cu1B . 5_556 142.3(15)
S1 Cu5 Cu1B 7_556 5_556 152.1(9)
S1 Cu5 Cu1B 3_455 5_556 52.26(13)
S2 Cu5 Cu1B 5_556 5_556 72.0(3)
S2 Cu5 Cu1B . 5_556 101.2(5)
Cu5 Cu5 Cu1B 5_556 . 76.6(6)
Cu1A Cu5 Cu1B 5_556 . 142.3(15)
Cu1A Cu5 Cu1B . . 14.1(3)
S1 Cu5 Cu1B 7_556 . 52.26(13)
S1 Cu5 Cu1B 3_455 . 152.1(9)
S2 Cu5 Cu1B 5_556 . 101.2(5)
S2 Cu5 Cu1B . . 72.0(3)
Cu1B Cu5 Cu1B 5_556 . 153.1(12)
Cu5 Cu5 Cu5 5_556 5_566 180.000(18)
Cu1A Cu5 Cu5 5_556 5_566 112.6(10)
Cu1A Cu5 Cu5 . 5_566 112.6(10)
S1 Cu5 Cu5 7_556 5_566 54.2(6)
S1 Cu5 Cu5 3_455 5_566 54.2(6)
S2 Cu5 Cu5 5_556 5_566 104.4(6)
S2 Cu5 Cu5 . 5_566 104.4(7)
Cu1B Cu5 Cu5 5_556 5_566 103.4(6)
Cu1B Cu5 Cu5 . 5_566 103.4(6)
Cu2 S1 Cu1B . 7_546 78.4(4)
Cu2 S1 Cu1B . 7_556 78.4(3)
Cu1B S1 Cu1B 7_546 7_556 128.3(7)
Cu2 S1 Cu1A . 7_556 108.29(13)
Cu1B S1 Cu1A 7_546 7_556 138.9(3)
Cu1B S1 Cu1A 7_556 7_556 30.2(3)
Cu2 S1 Cu1A . 7_546 108.29(13)
Cu1B S1 Cu1A 7_546 7_546 30.2(3)
Cu1B S1 Cu1A 7_556 7_546 138.9(3)
Cu1A S1 Cu1A 7_556 7_546 128.0(2)
Cu2 S1 Cu5 . 7_556 144.0(6)
Cu1B S1 Cu5 7_546 7_556 135.6(6)
Cu1B S1 Cu5 7_556 7_556 70.3(6)
Cu1A S1 Cu5 7_556 7_556 40.6(5)
Cu1A S1 Cu5 7_546 7_556 107.0(5)
Cu2 S1 Cu5 . 3_545 144.0(6)
Cu1B S1 Cu5 7_546 3_545 70.3(6)
Cu1B S1 Cu5 7_556 3_545 135.6(6)
Cu1A S1 Cu5 7_556 3_545 107.0(6)
Cu1A S1 Cu5 7_546 3_545 40.6(5)
Cu5 S1 Cu5 7_556 3_545 71.5(11)
Cu2 S1 Bi1 . 5_656 88.28(14)
Cu1B S1 Bi1 7_546 5_656 112.4(3)
Cu1B S1 Bi1 7_556 5_656 112.4(3)
Cu1A S1 Bi1 7_556 5_656 108.37(11)
Cu1A S1 Bi1 7_546 5_656 108.37(11)
Cu5 S1 Bi1 7_556 5_656 87.56(11)
Cu5 S1 Bi1 3_545 5_656 87.56(11)
Cu3C S2 Cu1A . . 109.5(4)
Cu3C S2 Cu3B . . 22.5(3)
Cu1A S2 Cu3B . . 131.9(3)
Cu3C S2 Cu3A . . 17.8(3)
Cu1A S2 Cu3A . . 91.7(3)
Cu3B S2 Cu3A . . 40.3(3)
Cu3C S2 Cu5 . 5_556 144.1(4)
Cu1A S2 Cu5 . 5_556 39.5(2)
Cu3B S2 Cu5 . 5_556 162.1(5)
Cu3A S2 Cu5 . 5_556 127.5(3)
Cu3C S2 Cu5 . . 144.1(4)
Cu1A S2 Cu5 . . 39.5(2)
Cu3B S2 Cu5 . . 162.1(5)
Cu3A S2 Cu5 . . 127.5(3)
Cu5 S2 Cu5 5_556 . 28.7(13)
Cu3C S2 Bi1 . 7_546 107.2(2)
Cu1A S2 Bi1 . 7_546 115.83(11)
Cu3B S2 Bi1 . 7_546 93.27(18)
Cu3A S2 Bi1 . 7_546 117.09(16)
Cu5 S2 Bi1 5_556 7_546 82.6(5)
Cu5 S2 Bi1 . 7_546 104.6(5)
Cu3C S2 Bi1 . 7_556 107.2(2)
Cu1A S2 Bi1 . 7_556 115.83(11)
Cu3B S2 Bi1 . 7_556 93.27(18)
Cu3A S2 Bi1 . 7_556 117.09(16)
Cu5 S2 Bi1 5_556 7_556 104.6(5)
Cu5 S2 Bi1 . 7_556 82.6(5)
Bi1 S2 Bi1 7_546 7_556 100.48(12)
Cu2 S3 Bi2B . . 108.3(2)
Cu2 S3 Bi2A . . 118.36(19)
Bi2B S3 Bi2A . . 10.02(8)
Cu2 S3 Bi2A . 7_545 120.90(11)
Bi2B S3 Bi2A . 7_545 103.95(12)
Bi2A S3 Bi2A . 7_545 97.44(11)
Cu2 S3 Bi2A . 7 120.90(11)
Bi2B S3 Bi2A . 7 103.95(12)
Bi2A S3 Bi2A . 7 97.44(11)
Bi2A S3 Bi2A 7_545 7 96.47(16)
Cu2 S3 Bi2B . 7_545 127.10(13)
Bi2B S3 Bi2B . 7_545 102.63(15)
Bi2A S3 Bi2B . 7_545 95.29(13)
Bi2A S3 Bi2B 7_545 7_545 6.69(5)
Bi2A S3 Bi2B 7 7_545 90.49(15)
Cu2 S3 Bi2B . 7 127.10(13)
Bi2B S3 Bi2B . 7 102.63(15)
Bi2A S3 Bi2B . 7 95.29(13)
Bi2A S3 Bi2B 7_545 7 90.49(15)
Bi2A S3 Bi2B 7 7 6.69(5)
Bi2B S3 Bi2B 7_545 7 84.37(16)

loop_
_geom_bond_atom_site_label_1
_geom_bond_atom_site_label_2
_geom_bond_site_symmetry_2
_geom_bond_distance
_geom_bond_publ_flag
Bi1 S1 5_656 2.544(3) ?
Bi1 S2 7_546 2.670(2) ?
Bi1 S2 7_556 2.670(2) ?
Bi1 Cu2 5_656 3.347(3) ?
Bi2A S3 . 2.617(4) ?
Bi2A S3 7_545 2.752(3) ?
Bi2A S3 7 2.752(3) ?
Bi2A S4 7_556 3.07(4) ?
Bi2A S4 7_546 3.07(4) ?
Bi2A I3 7_556 3.136(6) ?
Bi2A I3 7_546 3.136(6) ?
Bi2B S3 . 2.582(6) ?
Bi2B S4 7_556 2.75(3) ?
Bi2B S4 7_546 2.75(3) ?
Bi2B I3 7_556 2.808(6) ?
Bi2B I3 7_546 2.808(6) ?
Bi2B S3 7_545 3.056(5) ?
Bi2B S3 7 3.056(5) ?
I1 Cu3B . 2.835(10) ?
I1 Cu2 7_545 2.842(3) ?
I1 Cu2 7 2.842(3) ?
I2 Cu3C 7_556 2.520(5) ?
I2 Cu3C 7_546 2.520(5) ?
I2 Cu3B 7_556 2.574(5) ?
I2 Cu3B 7_546 2.574(5) ?
I2 Cu4 . 2.613(15) ?
I2 Cu4 7_546 2.625(9) ?
I2 Cu4 7_556 2.625(9) ?
I2 Cu3A 7_546 2.757(6) ?
I2 Cu3A 7_556 2.757(6) ?
I3 Cu3A . 2.183(12) ?
I3 Cu1B . 2.260(14) ?
I3 Cu4 . 2.543(17) ?
I3 Bi2B 7_556 2.808(6) ?
I3 Bi2B 7_546 2.808(6) ?
I3 Cu3C . 2.891(15) ?
I3 Cu1A . 3.024(6) ?
I3 Bi2A 7_556 3.136(6) ?
I3 Bi2A 7_546 3.136(6) ?
S4 Cu3A . 2.10(5) ?
S4 Cu4 . 2.34(4) ?
S4 Cu1B . 2.47(4) ?
S4 Bi2B 7_556 2.75(3) ?
S4 Bi2B 7_546 2.75(3) ?
S4 Bi2A 7_556 3.07(4) ?
S4 Bi2A 7_546 3.07(4) ?
Cu1A Cu1B . 1.189(14) ?
Cu1A Cu5 5_556 1.643(12) ?
Cu1A Cu5 . 1.643(12) ?
Cu1A S2 . 2.239(5) ?
Cu1A S1 7_556 2.283(2) ?
Cu1A S1 7_546 2.283(2) ?
Cu1A Cu1A 5_556 3.034(7) ?
Cu1B S1 7_546 2.280(6) ?
Cu1B S1 7_556 2.280(6) ?
Cu1B Cu5 5_556 2.714(16) ?
Cu1B Cu5 . 2.714(16) ?
Cu1B Cu2 7_556 2.865(9) ?
Cu1B Cu2 7_546 2.865(9) ?
Cu2 S3 . 2.192(4) ?
Cu2 S1 . 2.253(5) ?
Cu2 I1 7_545 2.842(3) ?
Cu2 I1 7 2.842(3) ?
Cu2 Cu1B 7_556 2.865(9) ?
Cu2 Cu1B 7_546 2.865(9) ?
Cu2 Bi1 5_656 3.347(3) ?
Cu3A Cu3C . 0.708(11) ?
Cu3A Cu3B . 1.590(12) ?
Cu3A Cu4 . 1.858(17) ?
Cu3A S2 . 2.313(8) ?
Cu3A I2 7_546 2.757(6) ?
Cu3A I2 7_556 2.757(6) ?
Cu3B Cu3C . 0.887(12) ?
Cu3B S2 . 2.303(8) ?
Cu3B I2 7_556 2.574(5) ?
Cu3B I2 7_546 2.574(5) ?
Cu3B Cu4 . 2.755(17) ?
Cu3C Cu4 . 2.104(18) ?
Cu3C S2 . 2.236(9) ?
Cu3C I2 7_556 2.520(5) ?
Cu3C I2 7_546 2.520(5) ?
Cu4 I2 7_546 2.625(9) ?
Cu4 I2 7_556 2.625(9) ?
Cu4 Cu4 7_556 2.79(2) ?
Cu4 Cu4 7_546 2.79(2) ?
Cu5 Cu5 5_556 1.26(6) ?
Cu5 Cu1A 5_556 1.643(12) ?
Cu5 S1 7_556 2.431(18) ?
Cu5 S1 3_455 2.431(18) ?
Cu5 S2 5_556 2.546(8) ?
Cu5 S2 . 2.546(8) ?
Cu5 Cu1B 5_556 2.714(16) ?
Cu5 Cu5 5_566 2.84(6) ?
S1 Cu1B 7_546 2.280(6) ?
S1 Cu1B 7_556 2.280(6) ?
S1 Cu1A 7_556 2.283(2) ?
S1 Cu1A 7_546 2.283(2) ?
S1 Cu5 7_556 2.431(18) ?
S1 Cu5 3_545 2.431(18) ?
S1 Bi1 5_656 2.544(3) ?
S2 Cu5 5_556 2.546(8) ?
S2 Bi1 7_546 2.670(2) ?
S2 Bi1 7_556 2.670(2) ?
S3 Bi2A 7_545 2.752(3) ?
S3 Bi2A 7 2.752(3) ?
S3 Bi2B 7_545 3.056(5) ?
S3 Bi2B 7 3.056(5) ?
